data_2232529
loop_
_publ_author_name
'Wang, Wei'
'Jia, Wei-Min'
'Xu, Chao'
'Wu, Wen-Peng'
'Liu, Qing-Lei'

_publ_section_title
;
 3-[3-Methyl-4-(4-nitrobenzylideneamino)-5-sulfanylidene-4,5-dihydro-1<i>H</i>-1,2,4-triazol-1-yl]-1,3-diphenylpropan-1-one
 dichloromethane monosolvate
;
_journal_coeditor_code ZK2024
_journal_issue 11
_journal_name_full 'Acta Crystallographica Section E'
_journal_page_first o3135
_journal_paper_doi 10.1107/S1600536811043777
_journal_volume 67
_journal_year 2011
_chemical_formula_iupac 'C25 H21 N5 O3 S , C H2 Cl2'
_chemical_formula_moiety 'C25 H21 N5 O3 S, C H2 Cl2'
_chemical_formula_sum 'C26 H23 Cl2 N5 O3 S'
_chemical_formula_weight 556.45
_chemical_name_systematic
;
3-[3-Methyl-4-(4-nitrobenzylideneamino)-5-sulfanylidene-4,5-dihydro-1<i>H</i>-
1,2,4-triazol-1-yl]-1,3-diphenylpropan-1-one dichloromethane monosolvate
;
_space_group_IT_number 2
_symmetry_cell_setting triclinic
_symmetry_space_group_name_Hall '-P 1'
_symmetry_space_group_name_H-M 'P -1'
_atom_sites_solution_hydrogens geom
_atom_sites_solution_primary direct
_atom_sites_solution_secondary difmap
_cell_angle_alpha 70.212(11)
_cell_angle_beta 88.973(13)
_cell_angle_gamma 67.020(9)
_cell_formula_units_Z 2
_cell_length_a 8.9880(13)
_cell_length_b 11.4440(15)
_cell_length_c 14.8604(18)
_cell_measurement_reflns_used 4632
_cell_measurement_temperature 113(2)
_cell_measurement_theta_max 27.9
_cell_measurement_theta_min 2.1
_cell_volume 1312.6(3)
_computing_cell_refinement 'CrystalClear (Rigaku/MSC, 2005)'
_computing_data_collection 'CrystalClear (Rigaku/MSC, 2005)'
_computing_data_reduction 'CrystalClear (Rigaku/MSC, 2005)'
_computing_molecular_graphics 'SHELXTL (Sheldrick, 2008)'
_computing_publication_material 'CrystalStructure (Rigaku/MSC, 2007)'
_computing_structure_refinement 'SHELXL97 (Sheldrick, 2008)'
_computing_structure_solution 'SHELXS97 (Sheldrick, 2008)'
_diffrn_ambient_temperature 113(2)
_diffrn_detector_area_resol_mean 14.22
_diffrn_measured_fraction_theta_full 0.997
_diffrn_measured_fraction_theta_max 0.997
_diffrn_measurement_device_type 'Rigaku Saturn CCD'
_diffrn_measurement_method '\f and \w'
_diffrn_radiation_monochromator multilayer
_diffrn_radiation_source 'rotating anode'
_diffrn_radiation_type 'Mo K\a'
_diffrn_radiation_wavelength 0.71073
_diffrn_reflns_av_R_equivalents 0.0346
_diffrn_reflns_av_sigmaI/netI 0.0523
_diffrn_reflns_limit_h_max 11
_diffrn_reflns_limit_h_min -11
_diffrn_reflns_limit_k_max 15
_diffrn_reflns_limit_k_min -15
_diffrn_reflns_limit_l_max 18
_diffrn_reflns_limit_l_min -19
_diffrn_reflns_number 16932
_diffrn_reflns_theta_full 27.09
_diffrn_reflns_theta_max 27.85
_diffrn_reflns_theta_min 2.06
_diffrn_standards_decay_% 0
_diffrn_standards_interval_count 0
_diffrn_standards_interval_time 0
_diffrn_standards_number 0
_exptl_absorpt_coefficient_mu 0.365
_exptl_absorpt_correction_T_max 0.9305
_exptl_absorpt_correction_T_min 0.9110
_exptl_absorpt_correction_type multi-scan
_exptl_absorpt_process_details '(CrystalClear; Rigaku/MSC, 2005)'
_exptl_crystal_colour colourless
_exptl_crystal_density_diffrn 1.408
_exptl_crystal_density_method 'not measured'
_exptl_crystal_description prism
_exptl_crystal_F_000 576
_exptl_crystal_size_max 0.26
_exptl_crystal_size_mid 0.24
_exptl_crystal_size_min 0.20
_refine_diff_density_max 0.271
_refine_diff_density_min -0.407
_refine_ls_extinction_method none
_refine_ls_goodness_of_fit_ref 1.067
_refine_ls_hydrogen_treatment constr
_refine_ls_matrix_type full
_refine_ls_number_parameters 396
_refine_ls_number_reflns 6203
_refine_ls_number_restraints 91
_refine_ls_restrained_S_all 1.159
_refine_ls_R_factor_all 0.0689
_refine_ls_R_factor_gt 0.0522
_refine_ls_shift/su_max 0.003
_refine_ls_shift/su_mean 0.000
_refine_ls_structure_factor_coef Fsqd
_refine_ls_weighting_details 'w = 1/[\s^2^(Fo^2^)+(0.0904P)^2^+0.0000P] where P=(Fo^2^+2Fc^2^)/3'
_refine_ls_weighting_scheme calc
_refine_ls_wR_factor_gt 0.1487
_refine_ls_wR_factor_ref 0.1591
_reflns_number_gt 4100
_reflns_number_total 6203
_reflns_threshold_expression I>2\s(I)
_cod_data_source_file zk2024.cif
_cod_data_source_block I
_cod_database_code 2232529
_cod_database_fobs_code 2232529

loop_
_symmetry_equiv_pos_as_xyz
'x, y, z'
'-x, -y, -z'

loop_
_atom_site_type_symbol
_atom_site_label
_atom_site_fract_x
_atom_site_fract_y
_atom_site_fract_z
_atom_site_U_iso_or_equiv
_atom_site_adp_type
_atom_site_calc_flag
_atom_site_refinement_flags
_atom_site_occupancy
_atom_site_symmetry_multiplicity
_atom_site_disorder_assembly
_atom_site_disorder_group
S S1 0.48389(7) 0.55051(6) 0.09792(4) 0.03327(18) Uani d . 1 1 . .
O O1 0.91577(19) 0.35679(16) 0.36980(12) 0.0382(4) Uani d . 1 1 . .
O O2 -0.3675(2) 0.7421(2) -0.32320(14) 0.0570(5) Uani d . 1 1 . .
O O3 -0.5429(2) 0.7897(2) -0.22653(14) 0.0565(5) Uani d . 1 1 . .
N N1 0.4215(2) 0.54864(17) 0.27759(11) 0.0220(4) Uani d . 1 1 . .
N N2 0.2982(2) 0.57257(18) 0.33400(12) 0.0252(4) Uani d . 1 1 . .
N N4 0.0767(2) 0.63610(17) 0.12001(12) 0.0253(4) Uani d . 1 1 . .
N N5 -0.4037(3) 0.75374(19) -0.24612(15) 0.0387(5) Uani d . 1 1 . .
C C1 1.0752(3) 0.1110(2) 0.52278(17) 0.0316(5) Uani d . 1 1 . .
H H1 1.1363 0.1371 0.4730 0.038 Uiso calc R 1 1 . .
C C2 1.1508(3) -0.0061(2) 0.60281(18) 0.0376(6) Uani d . 1 1 . .
H H2 1.2634 -0.0614 0.6072 0.045 Uiso calc R 1 1 . .
C C3 1.0636(3) -0.0431(2) 0.67630(18) 0.0390(6) Uani d . 1 1 . .
H H3 1.1169 -0.1228 0.7316 0.047 Uiso calc R 1 1 . .
C C4 0.8977(3) 0.0356(2) 0.67000(17) 0.0401(6) Uani d . 1 1 . .
H H4 0.8377 0.0097 0.7206 0.048 Uiso calc R 1 1 . .
C C5 0.8204(3) 0.1531(2) 0.58855(16) 0.0320(5) Uani d . 1 1 . .
H H5 0.7072 0.2070 0.5835 0.038 Uiso calc R 1 1 . .
C C6 0.9085(2) 0.1913(2) 0.51510(15) 0.0262(4) Uani d . 1 1 . .
C C7 0.8314(3) 0.3141(2) 0.42531(15) 0.0270(5) Uani d . 1 1 . .
C C8 0.6478(2) 0.3800(2) 0.40255(15) 0.0270(5) Uani d . 1 1 . .
H H8A 0.5998 0.3976 0.4596 0.032 Uiso calc R 1 1 . .
H H8B 0.6098 0.3167 0.3888 0.032 Uiso calc R 1 1 . .
C C9 0.5887(2) 0.5135(2) 0.31618(14) 0.0232(4) Uani d . 1 1 . .
H H9 0.6596 0.4983 0.2650 0.028 Uiso calc R 1 1 . .
C C10 0.5934(2) 0.6341(2) 0.33558(15) 0.0246(4) Uani d . 1 1 . .
C C11 0.5370(3) 0.7600(2) 0.25927(17) 0.0331(5) Uani d . 1 1 . .
H H11 0.5027 0.7664 0.1970 0.040 Uiso calc R 1 1 . .
C C12 0.5308(3) 0.8754(3) 0.2736(2) 0.0440(6) Uani d . 1 1 . .
H H12 0.4908 0.9606 0.2217 0.053 Uiso calc R 1 1 . .
C C13 0.5833(3) 0.8658(3) 0.3641(2) 0.0469(7) Uani d . 1 1 . .
H H13 0.5785 0.9446 0.3743 0.056 Uiso calc R 1 1 . .
C C14 0.6420(3) 0.7426(3) 0.43870(19) 0.0406(6) Uani d . 1 1 . .
H H14 0.6787 0.7362 0.5004 0.049 Uiso calc R 1 1 . .
C C15 0.6480(3) 0.6268(2) 0.42456(16) 0.0284(5) Uani d . 1 1 . .
H H15 0.6902 0.5417 0.4766 0.034 Uiso calc R 1 1 . .
C C16 0.3708(2) 0.56787(19) 0.18648(14) 0.0228(4) Uani d . 1 1 . .
N N3 0.2032(2) 0.60395(16) 0.18804(12) 0.0223(4) Uani d . 1 1 . .
C C17 0.1673(2) 0.6053(2) 0.27919(14) 0.0249(4) Uani d . 1 1 . .
C C18 0.0009(3) 0.6404(3) 0.30726(17) 0.0363(5) Uani d . 1 1 . .
H H18A 0.0046 0.6354 0.3744 0.054 Uiso calc R 1 1 . .
H H18B -0.0412 0.5762 0.3008 0.054 Uiso calc R 1 1 . .
H H18C -0.0707 0.7329 0.2652 0.054 Uiso calc R 1 1 . .
C C19 0.1070(3) 0.6337(2) 0.03578(15) 0.0275(5) Uani d . 1 1 . .
H H19 0.2148 0.6118 0.0195 0.033 Uiso calc R 1 1 . .
C C20 -0.0282(3) 0.6655(2) -0.03495(15) 0.0264(5) Uani d . 1 1 . .
C C21 0.0061(3) 0.6678(2) -0.12770(16) 0.0303(5) Uani d . 1 1 . .
H H21 0.1140 0.6493 -0.1430 0.036 Uiso calc R 1 1 . .
C C22 -0.1174(3) 0.6972(2) -0.19751(16) 0.0318(5) Uani d . 1 1 . .
H H22 -0.0955 0.6998 -0.2608 0.038 Uiso calc R 1 1 . .
C C23 -0.2716(3) 0.7224(2) -0.17278(15) 0.0297(5) Uani d . 1 1 . .
C C24 -0.3097(3) 0.7184(2) -0.08119(16) 0.0324(5) Uani d . 1 1 . .
H H24 -0.4176 0.7352 -0.0662 0.039 Uiso calc R 1 1 . .
C C25 -0.1863(3) 0.6893(2) -0.01263(16) 0.0311(5) Uani d . 1 1 . .
H H25 -0.2093 0.6855 0.0507 0.037 Uiso calc R 1 1 . .
Cl Cl1 0.8120(5) 1.0389(4) -0.0808(3) 0.0362(8) Uani d PDU 0.271(3) 1 A -1
Cl Cl2 0.7811(5) 1.0728(4) 0.0934(3) 0.0640(12) Uani d PDU 0.271(3) 1 A -1
C C26 0.6696(14) 1.0852(19) -0.0030(9) 0.094(3) Uani d PDU 0.271(3) 1 A -1
H H26A 0.5868 1.1794 -0.0348 0.112 Uiso calc PR 0.271(3) 1 A -1
H H26B 0.6137 1.0229 0.0170 0.112 Uiso calc PR 0.271(3) 1 A -1
C C27 0.7212(11) 0.9953(13) 0.0241(7) 0.094(3) Uani d PDU 0.3884(18) 1 B -2
H H27A 0.7977 0.9021 0.0305 0.112 Uiso calc PR 0.3884(18) 1 B -2
H H27B 0.7413 1.0585 -0.0343 0.112 Uiso calc PR 0.3884(18) 1 B -2
Cl Cl3 0.5337(2) 1.0078(2) 0.00310(16) 0.0435(6) Uani d PDU 0.3884(18) 1 B -2
Cl Cl4 0.7722(3) 1.0250(3) 0.11800(18) 0.0621(7) Uani d PDU 0.3884(18) 1 B -2
C C28 0.9267(13) 0.9766(13) 0.0362(7) 0.079(4) Uani d PDU 0.298(2) 1 C -3
H H28A 0.9329 0.8830 0.0550 0.095 Uiso calc PR 0.298(2) 1 C -3
H H28B 0.8410 1.0225 0.0705 0.095 Uiso calc PR 0.298(2) 1 C -3
Cl Cl6 1.1012(7) 0.9588(6) 0.0885(4) 0.0887(19) Uani d PDU 0.298(2) 1 C -3
Cl Cl5 0.8513(7) 1.0491(5) -0.0756(4) 0.0586(13) Uani d PDU 0.298(2) 1 C -3
Cl Cl7 1.0305(17) 0.9999(14) -0.0990(9) 0.0362(8) Uani d PDU 0.0424(15) 1 D -4
Cl Cl8 1.176(3) 1.000(2) 0.0685(12) 0.0362(8) Uani d PDU 0.0424(15) 1 D -4
C C29 1.185(7) 0.908(4) -0.004(4) 0.079(4) Uani d PDU 0.0424(15) 1 D -4
H H29A 1.2915 0.8843 -0.0290 0.095 Uiso calc PR 0.0424(15) 1 D -4
H H29B 1.1758 0.8219 0.0345 0.095 Uiso calc PR 0.0424(15) 1 D -4

loop_
_atom_site_aniso_label
_atom_site_aniso_U_11
_atom_site_aniso_U_22
_atom_site_aniso_U_33
_atom_site_aniso_U_12
_atom_site_aniso_U_13
_atom_site_aniso_U_23
S1 0.0257(3) 0.0509(4) 0.0245(3) -0.0139(3) 0.0057(2) -0.0174(3)
O1 0.0242(8) 0.0376(9) 0.0401(9) -0.0080(7) 0.0043(7) -0.0043(8)
O2 0.0592(13) 0.0715(13) 0.0390(11) -0.0221(11) -0.0150(9) -0.0229(10)
O3 0.0368(11) 0.0656(13) 0.0511(12) -0.0185(10) -0.0200(9) -0.0036(10)
N1 0.0193(8) 0.0270(9) 0.0185(8) -0.0089(7) 0.0019(6) -0.0073(7)
N2 0.0218(8) 0.0323(9) 0.0213(8) -0.0107(7) 0.0031(7) -0.0098(8)
N4 0.0229(9) 0.0259(9) 0.0234(9) -0.0079(7) -0.0056(7) -0.0065(7)
N5 0.0428(13) 0.0293(10) 0.0365(12) -0.0141(9) -0.0164(10) -0.0029(9)
C1 0.0258(11) 0.0290(11) 0.0397(13) -0.0120(9) -0.0047(10) -0.0106(10)
C2 0.0275(12) 0.0291(12) 0.0502(15) -0.0093(10) -0.0122(11) -0.0088(11)
C3 0.0400(14) 0.0278(12) 0.0373(13) -0.0088(11) -0.0169(11) -0.0024(10)
C4 0.0469(15) 0.0356(13) 0.0289(12) -0.0140(12) -0.0045(11) -0.0039(11)
C5 0.0299(12) 0.0309(11) 0.0284(11) -0.0067(10) -0.0033(9) -0.0090(10)
C6 0.0241(10) 0.0240(10) 0.0291(11) -0.0086(9) -0.0046(9) -0.0092(9)
C7 0.0244(10) 0.0265(10) 0.0292(11) -0.0091(9) 0.0017(9) -0.0102(9)
C8 0.0232(10) 0.0259(10) 0.0277(11) -0.0104(9) -0.0010(8) -0.0043(9)
C9 0.0170(9) 0.0270(10) 0.0213(10) -0.0075(8) -0.0002(8) -0.0050(8)
C10 0.0185(9) 0.0289(11) 0.0269(10) -0.0110(8) 0.0031(8) -0.0090(9)
C11 0.0350(12) 0.0322(12) 0.0311(12) -0.0174(10) -0.0005(10) -0.0058(10)
C12 0.0467(15) 0.0329(13) 0.0494(16) -0.0211(12) 0.0000(12) -0.0055(12)
C13 0.0467(15) 0.0402(14) 0.0666(19) -0.0257(12) 0.0034(14) -0.0248(14)
C14 0.0380(13) 0.0565(16) 0.0431(14) -0.0270(12) 0.0052(11) -0.0275(13)
C15 0.0243(10) 0.0351(12) 0.0259(11) -0.0135(9) 0.0025(9) -0.0095(9)
C16 0.0223(10) 0.0215(10) 0.0231(10) -0.0084(8) -0.0002(8) -0.0068(8)
N3 0.0202(8) 0.0246(9) 0.0206(8) -0.0082(7) 0.0001(7) -0.0073(7)
C17 0.0244(10) 0.0293(11) 0.0211(10) -0.0116(9) 0.0029(8) -0.0083(9)
C18 0.0237(11) 0.0567(15) 0.0323(12) -0.0167(11) 0.0073(9) -0.0204(12)
C19 0.0260(11) 0.0267(11) 0.0271(11) -0.0102(9) -0.0011(9) -0.0068(9)
C20 0.0283(11) 0.0227(10) 0.0242(10) -0.0095(9) -0.0038(9) -0.0043(9)
C21 0.0310(11) 0.0334(11) 0.0263(11) -0.0145(10) 0.0004(9) -0.0088(9)
C22 0.0378(13) 0.0306(11) 0.0243(11) -0.0139(10) -0.0026(9) -0.0063(9)
C23 0.0349(12) 0.0217(10) 0.0256(11) -0.0105(9) -0.0122(9) -0.0007(9)
C24 0.0265(11) 0.0318(12) 0.0346(12) -0.0101(10) -0.0023(9) -0.0088(10)
C25 0.0299(11) 0.0339(12) 0.0254(11) -0.0113(10) -0.0012(9) -0.0078(10)
Cl1 0.0368(10) 0.0373(10) 0.0345(9) -0.0143(6) 0.0046(6) -0.0140(6)
Cl2 0.0677(15) 0.0600(14) 0.0678(15) -0.0239(10) 0.0039(9) -0.0294(10)
C26 0.094(3) 0.093(3) 0.093(3) -0.0377(14) 0.0128(9) -0.0339(13)
C27 0.094(3) 0.093(3) 0.093(3) -0.0377(14) 0.0128(9) -0.0339(13)
Cl3 0.0459(10) 0.0446(8) 0.0421(7) -0.0168(7) 0.0075(8) -0.0201(6)
Cl4 0.0617(10) 0.0766(11) 0.0486(10) -0.0279(8) 0.0057(7) -0.0234(8)
C28 0.079(4) 0.079(4) 0.079(4) -0.0324(16) 0.0104(9) -0.0286(15)
Cl6 0.089(2) 0.088(2) 0.090(2) -0.0372(12) 0.0078(10) -0.0314(11)
Cl5 0.0574(16) 0.0577(15) 0.0607(15) -0.0229(10) 0.0094(10) -0.0221(10)
Cl7 0.0368(10) 0.0373(10) 0.0345(9) -0.0143(6) 0.0046(6) -0.0140(6)
Cl8 0.0368(10) 0.0373(10) 0.0345(9) -0.0143(6) 0.0046(6) -0.0140(6)
C29 0.079(4) 0.079(4) 0.079(4) -0.0324(16) 0.0104(9) -0.0286(15)

loop_
_atom_type_symbol
_atom_type_description
_atom_type_scat_dispersion_real
_atom_type_scat_dispersion_imag
_atom_type_scat_source
C C 0.0033 0.0016
; International Tables
Vol. C, Tables 4.2.6.8 and 6.1.1.4
;
H H 0.0000 0.0000
; International Tables
Vol. C, Tables 4.2.6.8 and 6.1.1.4
;
N N 0.0061 0.0033
; International Tables
Vol. C, Tables 4.2.6.8 and 6.1.1.4
;
O O 0.0106 0.0106
; International Tables
Vol. C, Tables 4.2.6.8 and 6.1.1.4
;
S S 0.1246 0.1246
; International Tables
Vol. C, Tables 4.2.6.8 and 6.1.1.4
;
Cl Cl 0.1484 0.1585
; International Tables
Vol. C, Tables 4.2.6.8 and 6.1.1.4
;

loop_
_geom_angle_atom_site_label_1
_geom_angle_atom_site_label_2
_geom_angle_atom_site_label_3
_geom_angle
C16 N1 N2 113.97(16)
C16 N1 C9 125.89(17)
N2 N1 C9 120.04(16)
C17 N2 N1 105.18(16)
C19 N4 N3 119.39(18)
O3 N5 O2 123.6(2)
O3 N5 C23 118.3(2)
O2 N5 C23 118.2(2)
C2 C1 C6 120.0(2)
C2 C1 H1 120.0
C6 C1 H1 120.0
C3 C2 C1 120.3(2)
C3 C2 H2 119.9
C1 C2 H2 119.9
C2 C3 C4 120.5(2)
C2 C3 H3 119.8
C4 C3 H3 119.8
C3 C4 C5 119.3(2)
C3 C4 H4 120.3
C5 C4 H4 120.3
C6 C5 C4 120.2(2)
C6 C5 H5 119.9
C4 C5 H5 119.9
C5 C6 C1 119.6(2)
C5 C6 C7 122.49(19)
C1 C6 C7 117.9(2)
O1 C7 C6 120.42(19)
O1 C7 C8 120.74(19)
C6 C7 C8 118.78(18)
C7 C8 C9 111.96(17)
C7 C8 H8A 109.2
C9 C8 H8A 109.2
C7 C8 H8B 109.2
C9 C8 H8B 109.2
H8A C8 H8B 107.9
N1 C9 C10 108.68(16)
N1 C9 C8 109.28(16)
C10 C9 C8 115.60(17)
N1 C9 H9 107.7
C10 C9 H9 107.7
C8 C9 H9 107.7
C15 C10 C11 118.4(2)
C15 C10 C9 123.63(18)
C11 C10 C9 118.01(19)
C12 C11 C10 120.7(2)
C12 C11 H11 119.6
C10 C11 H11 119.6
C13 C12 C11 119.7(2)
C13 C12 H12 120.1
C11 C12 H12 120.1
C14 C13 C12 120.1(2)
C14 C13 H13 120.0
C12 C13 H13 120.0
C13 C14 C15 120.3(2)
C13 C14 H14 119.8
C15 C14 H14 119.8
C10 C15 C14 120.8(2)
C10 C15 H15 119.6
C14 C15 H15 119.6
N1 C16 N3 101.95(16)
N1 C16 S1 127.61(15)
N3 C16 S1 130.44(15)
N4 N3 C17 118.17(16)
N4 N3 C16 133.38(17)
C17 N3 C16 108.45(16)
N2 C17 N3 110.44(18)
N2 C17 C18 125.88(19)
N3 C17 C18 123.68(18)
C17 C18 H18A 109.5
C17 C18 H18B 109.5
H18A C18 H18B 109.5
C17 C18 H18C 109.5
H18A C18 H18C 109.5
H18B C18 H18C 109.5
N4 C19 C20 118.7(2)
N4 C19 H19 120.7
C20 C19 H19 120.7
C25 C20 C21 119.3(2)
C25 C20 C19 122.8(2)
C21 C20 C19 117.8(2)
C22 C21 C20 120.2(2)
C22 C21 H21 119.9
C20 C21 H21 119.9
C23 C22 C21 118.4(2)
C23 C22 H22 120.8
C21 C22 H22 120.8
C22 C23 C24 123.1(2)
C22 C23 N5 118.9(2)
C24 C23 N5 118.0(2)
C25 C24 C23 118.0(2)
C25 C24 H24 121.0
C23 C24 H24 121.0
C24 C25 C20 120.9(2)
C24 C25 H25 119.5
C20 C25 H25 119.5
Cl2 C26 Cl1 104.9(6)
Cl2 C26 H26A 110.8
Cl1 C26 H26A 110.8
Cl2 C26 H26B 110.8
Cl1 C26 H26B 110.8
H26A C26 H26B 108.8
Cl4 C27 Cl3 119.9(6)
Cl4 C27 H27A 107.4
Cl3 C27 H27A 107.3
Cl4 C27 H27B 107.4
Cl3 C27 H27B 107.4
H27A C27 H27B 106.9
Cl5 C28 Cl6 128.9(7)
Cl5 C28 H28A 105.1
Cl6 C28 H28A 105.1
Cl5 C28 H28B 105.1
Cl6 C28 H28B 105.1
H28A C28 H28B 105.9
Cl7 C29 Cl8 110.7(10)
Cl7 C29 H29A 109.5
Cl8 C29 H29A 109.5
Cl7 C29 H29B 109.5
Cl8 C29 H29B 109.5
H29A C29 H29B 108.1

loop_
_geom_bond_atom_site_label_1
_geom_bond_atom_site_label_2
_geom_bond_distance
S1 C16 1.666(2)
O1 C7 1.220(3)
O2 N5 1.221(3)
O3 N5 1.219(3)
N1 C16 1.353(2)
N1 N2 1.375(2)
N1 C9 1.467(2)
N2 C17 1.293(3)
N4 C19 1.283(3)
N4 N3 1.383(2)
N5 C23 1.475(3)
C1 C2 1.383(3)
C1 C6 1.401(3)
C1 H1 0.9500
C2 C3 1.379(4)
C2 H2 0.9500
C3 C4 1.394(4)
C3 H3 0.9500
C4 C5 1.398(3)
C4 H4 0.9500
C5 C6 1.388(3)
C5 H5 0.9500
C6 C7 1.496(3)
C7 C8 1.510(3)
C8 C9 1.525(3)
C8 H8A 0.9900
C8 H8B 0.9900
C9 C10 1.518(3)
C9 H9 1.0000
C10 C15 1.383(3)
C10 C11 1.401(3)
C11 C12 1.388(3)
C11 H11 0.9500
C12 C13 1.386(4)
C12 H12 0.9500
C13 C14 1.370(4)
C13 H13 0.9500
C14 C15 1.391(3)
C14 H14 0.9500
C15 H15 0.9500
C16 N3 1.399(2)
N3 C17 1.391(2)
C17 C18 1.481(3)
C18 H18A 0.9800
C18 H18B 0.9800
C18 H18C 0.9800
C19 C20 1.469(3)
C19 H19 0.9500
C20 C25 1.394(3)
C20 C21 1.401(3)
C21 C22 1.391(3)
C21 H21 0.9500
C22 C23 1.371(3)
C22 H22 0.9500
C23 C24 1.388(3)
C24 C25 1.379(3)
C24 H24 0.9500
C25 H25 0.9500
Cl1 C26 1.757(9)
Cl2 C26 1.696(9)
C26 H26A 0.9900
C26 H26B 0.9900
C27 Cl4 1.656(8)
C27 Cl3 1.661(8)
C27 H27A 0.9900
C27 H27B 0.9900
C28 Cl5 1.606(8)
C28 Cl6 1.671(8)
C28 H28A 0.9900
C28 H28B 0.9900
Cl7 C29 1.718(11)
Cl8 C29 1.723(11)
C29 H29A 0.9900
C29 H29B 0.9900

loop_
_geom_hbond_atom_site_label_D
_geom_hbond_atom_site_label_H
_geom_hbond_atom_site_label_A
_geom_hbond_site_symmetry_A
_geom_hbond_distance_DH
_geom_hbond_distance_HA
_geom_hbond_distance_DA
_geom_hbond_angle_DHA
_geom_hbond_publ_flag
C19 H19 S1 . 0.95 2.43 3.199(3) 137 yes
C18 H18B O1 1_455 0.98 2.55 3.443(4) 152 yes
C22 H22 O1 2_665 0.95 2.34 3.202(3) 151 yes

loop_
_geom_torsion_atom_site_label_1
_geom_torsion_atom_site_label_2
_geom_torsion_atom_site_label_3
_geom_torsion_atom_site_label_4
_geom_torsion
C16 N1 N2 C17 1.0(2)
C9 N1 N2 C17 177.73(17)
C6 C1 C2 C3 -1.3(3)
C1 C2 C3 C4 1.2(4)
C2 C3 C4 C5 -0.3(4)
C3 C4 C5 C6 -0.4(4)
C4 C5 C6 C1 0.3(3)
C4 C5 C6 C7 178.5(2)
C2 C1 C6 C5 0.5(3)
C2 C1 C6 C7 -177.69(19)
C5 C6 C7 O1 168.2(2)
C1 C6 C7 O1 -13.7(3)
C5 C6 C7 C8 -14.6(3)
C1 C6 C7 C8 163.60(19)
O1 C7 C8 C9 -10.1(3)
C6 C7 C8 C9 172.62(18)
C16 N1 C9 C10 111.5(2)
N2 N1 C9 C10 -64.8(2)
C16 N1 C9 C8 -121.6(2)
N2 N1 C9 C8 62.1(2)
C7 C8 C9 N1 161.13(17)
C7 C8 C9 C10 -75.9(2)
N1 C9 C10 C15 123.7(2)
C8 C9 C10 C15 0.4(3)
N1 C9 C10 C11 -55.4(2)
C8 C9 C10 C11 -178.63(18)
C15 C10 C11 C12 -2.3(3)
C9 C10 C11 C12 176.8(2)
C10 C11 C12 C13 1.0(4)
C11 C12 C13 C14 0.4(4)
C12 C13 C14 C15 -0.6(4)
C11 C10 C15 C14 2.1(3)
C9 C10 C15 C14 -176.9(2)
C13 C14 C15 C10 -0.8(4)
N2 N1 C16 N3 -1.2(2)
C9 N1 C16 N3 -177.65(17)
N2 N1 C16 S1 179.26(15)
C9 N1 C16 S1 2.8(3)
C19 N4 N3 C17 -179.04(18)
C19 N4 N3 C16 1.0(3)
N1 C16 N3 N4 -179.15(19)
S1 C16 N3 N4 0.4(3)
N1 C16 N3 C17 0.9(2)
S1 C16 N3 C17 -179.57(16)
N1 N2 C17 N3 -0.4(2)
N1 N2 C17 C18 179.9(2)
N4 N3 C17 N2 179.70(17)
C16 N3 C17 N2 -0.3(2)
N4 N3 C17 C18 -0.5(3)
C16 N3 C17 C18 179.4(2)
N3 N4 C19 C20 178.82(17)
N4 C19 C20 C25 -4.4(3)
N4 C19 C20 C21 177.44(19)
C25 C20 C21 C22 1.7(3)
C19 C20 C21 C22 179.93(19)
C20 C21 C22 C23 -0.5(3)
C21 C22 C23 C24 -0.7(3)
C21 C22 C23 N5 179.95(19)
O3 N5 C23 C22 -172.5(2)
O2 N5 C23 C22 7.6(3)
O3 N5 C23 C24 8.2(3)
O2 N5 C23 C24 -171.8(2)
C22 C23 C24 C25 0.8(3)
N5 C23 C24 C25 -179.88(19)
C23 C24 C25 C20 0.4(3)
C21 C20 C25 C24 -1.6(3)
C19 C20 C25 C24 -179.8(2)
